data_7228327
loop_
_publ_author_name
'Kowalkowska, Daria'
'Do\/l\;ega, Anna'
'Nedelko, Natalia'
'Hnatejko, Zbigniew'
'Ponikiewski, \/Lukasz'
'Matracka, Alicja'
'\'Slawska-Waniewska, Anna'
'Str\;agowska, Alicja'
'S\/lowy, Klaudia'
'Gazda, Maria'
'Pladzyk, Agnieszka'

_publ_section_title
;
 Structural, spectral and magnetic properties of Ni(II), Co(II) and Cd(II)
 compounds with imidazole derivatives and silanethiolate ligands
;
_journal_name_full CrystEngComm
_journal_paper_doi 10.1039/C7CE00555E
_journal_year 2017
_chemical_absolute_configuration unk
_chemical_formula_moiety 'C34 H68 Cd N4 O6 S2 Si2, C1 H1 Cl3'
_chemical_formula_sum 'C35 H69 Cd Cl3 N4 O6 S2 Si2'
_chemical_formula_weight 980.99
_space_group_IT_number 14
_symmetry_cell_setting monoclinic
_symmetry_Int_Tables_number 14
_symmetry_space_group_name_Hall '-P 2yn'
_symmetry_space_group_name_H-M 'P 1 21/n 1'
_atom_sites_solution_hydrogens geom
_audit_creation_date 2017-02-21T10:53:49-00:00
_audit_creation_method 'WinGX routine CIF_UPDATE'
_audit_update_record
;
2017-03-15 deposited with the CCDC.
2017-05-26 downloaded from the CCDC.
;
_cell_angle_alpha 90
_cell_angle_beta 99.872(3)
_cell_angle_gamma 90
_cell_formula_units_Z 4
_cell_length_a 10.0110(3)
_cell_length_b 28.3797(13)
_cell_length_c 18.2009(7)
_cell_measurement_reflns_used 14060
_cell_measurement_temperature 293(2)
_cell_measurement_theta_max 29.76
_cell_measurement_theta_min 1.145
_cell_volume 5094.5(3)
_computing_cell_refinement 'Bruker XSCANS'
_computing_data_collection 'Bruker XSCANS'
_computing_data_reduction 'Bruker SHELXTL'
_computing_structure_refinement 'SHELXL-2013 (Sheldrick, 2013)'
_computing_structure_solution 'Bruker SHELXTL'
_diffrn_ambient_temperature 293(2)
_diffrn_detector 'image plate (34 cm diameter)'
_diffrn_detector_area_resol_mean 6.67
_diffrn_measured_fraction_theta_full 0.989
_diffrn_measured_fraction_theta_max 0.99
_diffrn_measurement_device_type 'Bruker P4'
_diffrn_measurement_method '\w scans'
_diffrn_radiation_monochromator graphite
_diffrn_radiation_source 'sealed tube'
_diffrn_radiation_type MoK\a
_diffrn_radiation_wavelength 0.71073
_diffrn_reflns_av_R_equivalents 0.064
_diffrn_reflns_av_unetI/netI 0.0794
_diffrn_reflns_Laue_measured_fraction_full 0.989
_diffrn_reflns_Laue_measured_fraction_max 0.99
_diffrn_reflns_limit_h_max 11
_diffrn_reflns_limit_h_min -12
_diffrn_reflns_limit_k_max 35
_diffrn_reflns_limit_k_min -35
_diffrn_reflns_limit_l_max 22
_diffrn_reflns_limit_l_min -22
_diffrn_reflns_number 36057
_diffrn_reflns_point_group_measured_fraction_full 0.989
_diffrn_reflns_point_group_measured_fraction_max 0.99
_diffrn_reflns_theta_full 25.242
_diffrn_reflns_theta_max 26
_diffrn_reflns_theta_min 1.83
_diffrn_source 'sealed X-ray tube, 12 x 0.4 mm long-fine focus'
_exptl_absorpt_coefficient_mu 0.755
_exptl_absorpt_correction_type none
_exptl_crystal_colour blue
_exptl_crystal_density_diffrn 1.279
_exptl_crystal_description block
_exptl_crystal_F_000 2056
_exptl_crystal_size_max 0.23
_exptl_crystal_size_mid 0.22
_exptl_crystal_size_min 0.21
_refine_diff_density_max 1.415
_refine_diff_density_min -0.891
_refine_diff_density_rms 0.076
_refine_ls_extinction_method none
_refine_ls_goodness_of_fit_ref 0.92
_refine_ls_hydrogen_treatment constr
_refine_ls_matrix_type full
_refine_ls_number_parameters 448
_refine_ls_number_reflns 9916
_refine_ls_number_restraints 0
_refine_ls_restrained_S_all 0.92
_refine_ls_R_factor_all 0.0957
_refine_ls_R_factor_gt 0.0539
_refine_ls_shift/su_max 0.002
_refine_ls_shift/su_mean 0
_refine_ls_structure_factor_coef Fsqd
_refine_ls_weighting_details
;
 w=1/[\s^2^(Fo^2^)+(0.0766P)^2^]
 where P=(Fo^2^+2Fc^2^)/3
;
_refine_ls_weighting_scheme calc
_refine_ls_wR_factor_gt 0.126
_refine_ls_wR_factor_ref 0.1376
_reflns_Friedel_coverage 0
_reflns_number_gt 6090
_reflns_number_total 9916
_reflns_threshold_expression 'I > 2\s(I)'
_cod_data_source_file c7ce00555e2.cif
_cod_data_source_block lp1a
_cod_original_sg_symbol_H-M 'P 21/n'
_cod_database_code 7228327
_publcif_datablock.id {dc414b93-0ccb-4db3-8724-d42fdda8b400}

_shelx_estimated_absorpt_t_min 0.845
_shelx_estimated_absorpt_t_max 0.858

loop_
_symmetry_equiv_pos_as_xyz
'x, y, z'
'-x+1/2, y+1/2, -z+1/2'
'-x, -y, -z'
'x-1/2, -y-1/2, z-1/2'

loop_
_atom_site_label
_atom_site_type_symbol
_atom_site_fract_x
_atom_site_fract_y
_atom_site_fract_z
_atom_site_U_iso_or_equiv
_atom_site_adp_type
_atom_site_occupancy
_atom_site_site_symmetry_order
_atom_site_calc_flag
_atom_site_refinement_flags_posn
_atom_site_refinement_flags_adp
C1 C 0.7659(6) 0.54928(19) 0.0584(3) 0.0586(6) Uani 1 1 d . .
C2 C 0.8350(9) 0.5568(3) -0.0077(4) 0.101(3) Uani 1 1 d . .
H2A H 0.9268 0.5457 0.0039 0.152 Uiso 1 1 calc R U
H2B H 0.8346 0.5897 -0.0195 0.152 Uiso 1 1 calc R U
H2C H 0.7876 0.5396 -0.0497 0.152 Uiso 1 1 calc R U
C3 C 0.6211(7) 0.5660(3) 0.0399(5) 0.096(2) Uani 1 1 d . .
H3A H 0.5766 0.5608 0.0819 0.145 Uiso 1 1 calc R U
H3B H 0.5748 0.5489 -0.0023 0.145 Uiso 1 1 calc R U
H3C H 0.6198 0.5991 0.0284 0.145 Uiso 1 1 calc R U
C4 C 0.7716(9) 0.4977(2) 0.0816(5) 0.098(3) Uani 1 1 d . .
H4A H 0.8645 0.4876 0.0926 0.147 Uiso 1 1 calc R U
H4B H 0.7236 0.4789 0.0418 0.147 Uiso 1 1 calc R U
H4C H 0.7304 0.494 0.1252 0.147 Uiso 1 1 calc R U
C5 C 1.1703(6) 0.58768(19) 0.1765(3) 0.0586(6) Uani 1 1 d . .
C6 C 1.2395(13) 0.5722(4) 0.1141(7) 0.171(5) Uani 1 1 d . .
H6A H 1.1771 0.5546 0.0785 0.257 Uiso 1 1 calc R U
H6B H 1.316 0.5528 0.1335 0.257 Uiso 1 1 calc R U
H6C H 1.2699 0.5994 0.0902 0.257 Uiso 1 1 calc R U
C7 C 1.1217(8) 0.5445(3) 0.2123(6) 0.121(3) Uani 1 1 d . .
H7A H 1.0577 0.5278 0.1762 0.181 Uiso 1 1 calc R U
H7B H 1.0789 0.5538 0.2533 0.181 Uiso 1 1 calc R U
H7C H 1.1975 0.5244 0.2301 0.181 Uiso 1 1 calc R U
C8 C 1.2704(9) 0.6146(3) 0.2293(5) 0.126(4) Uani 1 1 d . .
H8A H 1.2996 0.6416 0.2045 0.189 Uiso 1 1 calc R U
H8B H 1.3472 0.5949 0.2471 0.189 Uiso 1 1 calc R U
H8C H 1.2297 0.6247 0.2707 0.189 Uiso 1 1 calc R U
C9 C 0.7971(6) 0.63189(19) 0.2777(3) 0.0586(6) Uani 1 1 d . .
C10 C 0.7092(17) 0.5889(4) 0.2664(8) 0.225(9) Uani 1 1 d . .
H10A H 0.7647 0.5613 0.2755 0.338 Uiso 1 1 calc R U
H10B H 0.6607 0.5884 0.2161 0.338 Uiso 1 1 calc R U
H10C H 0.6457 0.5896 0.3004 0.338 Uiso 1 1 calc R U
C11 C 0.7063(12) 0.6694(4) 0.2694(9) 0.207(8) Uani 1 1 d . .
H11A H 0.7555 0.6985 0.2774 0.31 Uiso 1 1 calc R U
H11B H 0.6466 0.6665 0.3052 0.31 Uiso 1 1 calc R U
H11C H 0.6541 0.669 0.22 0.31 Uiso 1 1 calc R U
C12 C 0.8779(13) 0.6335(10) 0.3484(7) 0.350(17) Uani 1 1 d . .
H12A H 0.9419 0.608 0.3534 0.524 Uiso 1 1 calc R U
H12B H 0.8216 0.6307 0.3859 0.524 Uiso 1 1 calc R U
H12C H 0.9258 0.663 0.3546 0.524 Uiso 1 1 calc R U
C13 C 0.9979(6) 0.92220(19) 0.2290(3) 0.0586(6) Uani 1 1 d . .
C14 C 0.9992(13) 0.9206(4) 0.3100(5) 0.161(5) Uani 1 1 d . .
H14A H 1.0302 0.8902 0.3288 0.242 Uiso 1 1 calc R U
H14B H 0.9092 0.926 0.3198 0.242 Uiso 1 1 calc R U
H14C H 1.059 0.9445 0.3341 0.242 Uiso 1 1 calc R U
C15 C 0.9507(10) 0.9707(2) 0.2011(5) 0.133(4) Uani 1 1 d . .
H15A H 0.9492 0.9724 0.1483 0.2 Uiso 1 1 calc R U
H15B H 1.0116 0.9941 0.2259 0.2 Uiso 1 1 calc R U
H15C H 0.8611 0.9763 0.2114 0.2 Uiso 1 1 calc R U
C16 C 1.1337(9) 0.9139(4) 0.2108(7) 0.163(5) Uani 1 1 d . .
H16A H 1.1294 0.9158 0.1578 0.245 Uiso 1 1 calc R U
H16B H 1.1647 0.8831 0.2278 0.245 Uiso 1 1 calc R U
H16C H 1.1955 0.9372 0.2349 0.245 Uiso 1 1 calc R U
C17 C 0.5660(6) 0.92999(19) 0.1189(3) 0.0586(6) Uani 1 1 d . .
C18 C 0.5523(7) 0.9080(2) 0.1934(4) 0.0788(19) Uani 1 1 d . .
H18A H 0.6186 0.9215 0.2321 0.118 Uiso 1 1 calc R U
H18B H 0.5666 0.8746 0.1914 0.118 Uiso 1 1 calc R U
H18C H 0.4631 0.9141 0.2039 0.118 Uiso 1 1 calc R U
C19 C 0.5480(8) 0.9833(2) 0.1226(4) 0.089(2) Uani 1 1 d . .
H19A H 0.6136 0.996 0.1625 0.133 Uiso 1 1 calc R U
H19B H 0.4583 0.9903 0.1315 0.133 Uiso 1 1 calc R U
H19C H 0.5608 0.9972 0.0763 0.133 Uiso 1 1 calc R U
C20 C 0.4628(7) 0.9096(2) 0.0557(4) 0.0739(17) Uani 1 1 d . .
H20A H 0.4747 0.8761 0.0536 0.111 Uiso 1 1 calc R U
H20B H 0.4758 0.9234 0.0093 0.111 Uiso 1 1 calc R U
H20C H 0.3728 0.9165 0.0643 0.111 Uiso 1 1 calc R U
C21 C 0.8949(6) 0.89775(19) -0.0236(3) 0.0586(6) Uani 1 1 d . .
C22 C 0.7919(14) 0.9313(6) -0.0491(5) 0.244(10) Uani 1 1 d . .
H22A H 0.8124 0.9605 -0.0228 0.367 Uiso 1 1 calc R U
H22B H 0.7061 0.9197 -0.0402 0.367 Uiso 1 1 calc R U
H22C H 0.7876 0.9365 -0.1016 0.367 Uiso 1 1 calc R U
C23 C 0.874(2) 0.8509(4) -0.0586(5) 0.253(10) Uani 1 1 d . .
H23A H 0.9488 0.8308 -0.0396 0.38 Uiso 1 1 calc R U
H23B H 0.8666 0.8539 -0.1116 0.38 Uiso 1 1 calc R U
H23C H 0.7915 0.8374 -0.0473 0.38 Uiso 1 1 calc R U
C24 C 1.0263(13) 0.9137(5) -0.0420(6) 0.189(6) Uani 1 1 d . .
H24A H 1.0955 0.8912 -0.0237 0.284 Uiso 1 1 calc R U
H24B H 1.0497 0.9438 -0.0191 0.284 Uiso 1 1 calc R U
H24C H 1.0187 0.9166 -0.0951 0.284 Uiso 1 1 calc R U
C25 C 1.1936(5) 0.73389(17) 0.1084(3) 0.0474(12) Uani 1 1 d . .
H25 H 1.1718 0.7021 0.1094 0.057 Uiso 1 1 calc R U
C26 C 1.1776(6) 0.80837(19) 0.0994(4) 0.0635(15) Uani 1 1 d . .
H26 H 1.1413 0.8385 0.0927 0.076 Uiso 1 1 calc R U
C27 C 1.3101(7) 0.7980(2) 0.1113(4) 0.0692(17) Uani 1 1 d . .
H27 H 1.3814 0.8193 0.1149 0.083 Uiso 1 1 calc R U
C28 C 1.4454(6) 0.7229(2) 0.1297(3) 0.0587(14) Uani 1 1 d . .
H28A H 1.445 0.7025 0.1724 0.07 Uiso 1 1 calc R U
H28B H 1.522 0.7441 0.1415 0.07 Uiso 1 1 calc R U
C29 C 1.4630(6) 0.69320(19) 0.0631(3) 0.0562(14) Uani 1 1 d . .
H29A H 1.3857 0.6723 0.051 0.067 Uiso 1 1 calc R U
H29B H 1.5434 0.6738 0.0762 0.067 Uiso 1 1 calc R U
C30 C 0.9448(5) 0.78669(16) 0.2974(3) 0.0469(12) Uani 1 1 d . .
H30 H 0.8744 0.8083 0.2857 0.056 Uiso 1 1 calc R U
C31 C 1.0878(7) 0.7328(3) 0.2882(3) 0.083(2) Uani 1 1 d . .
H31 H 1.1359 0.7091 0.2689 0.1 Uiso 1 1 calc R U
C32 C 1.1123(7) 0.7478(3) 0.3592(3) 0.089(2) Uani 1 1 d . .
H32 H 1.1798 0.737 0.397 0.107 Uiso 1 1 calc R U
C33 C 1.0065(6) 0.80870(18) 0.4318(3) 0.0545(13) Uani 1 1 d . .
H33A H 0.9344 0.8317 0.4196 0.065 Uiso 1 1 calc R U
H33B H 1.0902 0.8257 0.4485 0.065 Uiso 1 1 calc R U
C34 C 0.9763(5) 0.77778(18) 0.4947(3) 0.0499(12) Uani 1 1 d . .
H34A H 1.0486 0.7549 0.5076 0.06 Uiso 1 1 calc R U
H34B H 0.8926 0.7607 0.4784 0.06 Uiso 1 1 calc R U
C35 C -0.0147(9) 0.3212(3) 0.0931(5) 0.106(3) Uani 1 1 d . .
H35 H 0.0178 0.3198 0.0453 0.127 Uiso 1 1 calc R U
N1 N 1.1041(4) 0.76795(13) 0.0986(2) 0.0479(10) Uani 1 1 d . .
N2 N 1.3202(4) 0.75050(15) 0.1169(2) 0.0499(10) Uani 1 1 d . .
N3 N 0.9827(4) 0.75720(15) 0.2489(2) 0.0529(10) Uani 1 1 d . .
N4 N 1.0191(4) 0.78201(15) 0.3651(2) 0.0506(10) Uani 1 1 d . .
O1 O 0.8334(4) 0.57446(12) 0.1221(2) 0.0646(11) Uani 1 1 d . .
O2 O 1.0676(4) 0.61872(13) 0.1475(3) 0.0828(14) Uani 1 1 d . .
O3 O 0.8968(6) 0.63572(16) 0.2306(3) 0.1048(19) Uani 1 1 d . .
O4 O 0.9083(3) 0.88534(10) 0.19596(18) 0.0464(8) Uani 1 1 d . .
O5 O 0.6993(4) 0.92302(10) 0.10184(19) 0.0475(8) Uani 1 1 d . .
O6 O 0.9140(4) 0.89141(12) 0.05537(18) 0.0514(8) Uani 1 1 d . .
Si1 Si 0.90499(14) 0.62468(4) 0.14399(7) 0.0404(3) Uani 1 1 d . .
Si2 Si 0.81223(14) 0.88131(4) 0.11438(7) 0.0393(3) Uani 1 1 d . .
S1 S 0.84008(15) 0.67717(4) 0.06755(8) 0.0580(4) Uani 1 1 d . .
S2 S 0.71793(14) 0.81533(4) 0.10442(9) 0.0531(4) Uani 1 1 d . .
Cd1 Cd 0.89546(3) 0.75498(2) 0.12605(2) 0.03956(12) Uani 1 1 d . .
Cl1 Cl -0.1352(3) 0.36599(11) 0.0878(2) 0.1572(11) Uani 1 1 d . .
Cl2 Cl 0.1195(3) 0.33498(17) 0.1610(2) 0.1958(17) Uani 1 1 d . .
Cl3 Cl -0.0921(4) 0.26858(11) 0.1058(2) 0.1711(13) Uani 1 1 d . .

loop_
_atom_site_aniso_label
_atom_site_aniso_U_11
_atom_site_aniso_U_22
_atom_site_aniso_U_33
_atom_site_aniso_U_23
_atom_site_aniso_U_13
_atom_site_aniso_U_12
C1 0.0646(17) 0.0530(12) 0.0583(14) 0.0006(10) 0.0112(11) 0.0010(11)
C2 0.134(8) 0.076(4) 0.103(6) -0.011(4) 0.048(5) -0.011(4)
C3 0.073(5) 0.091(5) 0.116(6) -0.020(5) -0.012(4) -0.007(4)
C4 0.128(7) 0.041(3) 0.119(6) -0.005(4) 0.006(5) -0.021(4)
C5 0.0646(17) 0.0530(12) 0.0583(14) 0.0006(10) 0.0112(11) 0.0010(11)
C6 0.217(14) 0.164(10) 0.165(10) -0.042(8) 0.123(10) -0.006(9)
C7 0.084(6) 0.094(5) 0.181(9) 0.084(6) 0.012(6) 0.020(4)
C8 0.119(7) 0.086(5) 0.138(8) 0.011(5) -0.076(6) 0.011(5)
C9 0.0646(17) 0.0530(12) 0.0583(14) 0.0006(10) 0.0112(11) 0.0010(11)
C10 0.38(2) 0.098(7) 0.270(16) -0.044(8) 0.267(17) -0.076(10)
C11 0.144(11) 0.169(10) 0.34(2) 0.115(12) 0.143(12) 0.088(9)
C12 0.093(10) 0.83(5) 0.114(10) 0.159(19) -0.019(7) -0.051(18)
C13 0.0646(17) 0.0530(12) 0.0583(14) 0.0006(10) 0.0112(11) 0.0010(11)
C14 0.260(14) 0.146(8) 0.082(6) -0.043(6) 0.043(7) -0.115(9)
C15 0.163(9) 0.061(4) 0.144(8) 0.021(5) -0.065(7) -0.039(5)
C16 0.075(7) 0.142(8) 0.267(14) -0.124(9) 0.010(7) -0.026(6)
C17 0.0646(17) 0.0530(12) 0.0583(14) 0.0006(10) 0.0112(11) 0.0010(11)
C18 0.074(5) 0.089(5) 0.079(4) -0.003(4) 0.029(4) 0.017(3)
C19 0.085(5) 0.056(4) 0.123(6) -0.009(4) 0.013(4) 0.030(3)
C20 0.063(4) 0.071(4) 0.082(4) 0.000(3) -0.005(3) 0.007(3)
C21 0.0646(17) 0.0530(12) 0.0583(14) 0.0006(10) 0.0112(11) 0.0010(11)
C22 0.282(17) 0.39(2) 0.075(6) 0.106(10) 0.080(9) 0.245(17)
C23 0.58(3) 0.125(9) 0.044(5) -0.014(5) 0.014(10) -0.083(14)
C24 0.167(12) 0.309(17) 0.114(8) 0.057(10) 0.087(8) -0.014(11)
C25 0.039(3) 0.050(3) 0.055(3) 0.000(2) 0.011(2) -0.004(2)
C26 0.061(4) 0.051(3) 0.082(4) -0.003(3) 0.022(3) -0.010(3)
C27 0.057(4) 0.062(4) 0.092(5) -0.006(3) 0.023(3) -0.022(3)
C28 0.037(3) 0.085(4) 0.055(3) 0.010(3) 0.011(2) 0.001(3)
C29 0.047(4) 0.068(3) 0.055(3) 0.015(3) 0.015(3) 0.009(3)
C30 0.049(3) 0.042(3) 0.050(3) 0.005(2) 0.007(2) 0.008(2)
C31 0.088(5) 0.112(5) 0.050(4) -0.006(3) 0.010(3) 0.057(4)
C32 0.080(5) 0.130(6) 0.055(4) 0.003(4) 0.007(3) 0.062(5)
C33 0.057(4) 0.055(3) 0.051(3) -0.005(2) 0.010(3) 0.000(3)
C34 0.047(3) 0.053(3) 0.050(3) -0.001(2) 0.009(2) 0.003(2)
C35 0.088(6) 0.117(6) 0.115(7) -0.032(5) 0.023(5) -0.031(5)
N1 0.047(3) 0.046(2) 0.053(3) 0.0006(18) 0.015(2) -0.0026(19)
N2 0.039(3) 0.068(3) 0.045(2) -0.003(2) 0.0110(17) -0.005(2)
N3 0.059(3) 0.054(2) 0.045(2) 0.000(2) 0.0082(19) 0.012(2)
N4 0.051(3) 0.059(3) 0.042(2) 0.0018(19) 0.0090(19) 0.008(2)
O1 0.068(3) 0.0403(19) 0.078(3) 0.0073(18) -0.009(2) -0.0134(17)
O2 0.044(3) 0.048(2) 0.145(4) 0.028(2) -0.013(2) 0.0045(17)
O3 0.171(5) 0.079(3) 0.088(3) -0.012(3) 0.088(4) -0.024(3)
O4 0.049(2) 0.0391(16) 0.049(2) 0.0035(14) 0.0028(15) -0.0059(14)
O5 0.052(2) 0.0353(16) 0.055(2) 0.0028(15) 0.0084(16) 0.0068(14)
O6 0.054(2) 0.058(2) 0.044(2) -0.0003(16) 0.0141(16) -0.0021(16)
Si1 0.0451(8) 0.0332(6) 0.0447(8) 0.0007(5) 0.0130(6) 0.0000(5)
Si2 0.0419(8) 0.0319(6) 0.0427(7) -0.0011(5) 0.0034(6) 0.0006(5)
S1 0.0642(10) 0.0332(6) 0.0650(9) 0.0033(6) -0.0218(7) 0.0018(5)
S2 0.0390(8) 0.0333(6) 0.0841(10) -0.0042(6) 0.0020(6) 0.0008(5)
Cd1 0.0383(2) 0.03572(18) 0.04501(19) 0.00101(16) 0.00804(13) 0.00276(16)
Cl1 0.120(2) 0.144(2) 0.209(3) -0.001(2) 0.031(2) 0.0176(17)
Cl2 0.098(2) 0.309(5) 0.164(3) -0.095(3) -0.0223(19) 0.009(2)
Cl3 0.206(4) 0.123(2) 0.189(3) 0.000(2) 0.045(3) -0.024(2)

loop_
_atom_type_symbol
_atom_type_description
_atom_type_scat_dispersion_real
_atom_type_scat_dispersion_imag
_atom_type_scat_source
C C 0.0033 0.0016 'International Tables Vol C Tables 4.2.6.8 and 6.1.1.4'
H H 0 0 'International Tables Vol C Tables 4.2.6.8 and 6.1.1.4'
N N 0.0061 0.0033 'International Tables Vol C Tables 4.2.6.8 and 6.1.1.4'
O O 0.0106 0.006 'International Tables Vol C Tables 4.2.6.8 and 6.1.1.4'
Si Si 0.0817 0.0704 'International Tables Vol C Tables 4.2.6.8 and 6.1.1.4'
S S 0.1246 0.1234 'International Tables Vol C Tables 4.2.6.8 and 6.1.1.4'
Cd Cd -0.8075 1.2024 'International Tables Vol C Tables 4.2.6.8 and 6.1.1.4'
Cl Cl 0.1484 0.1585 'International Tables Vol C Tables 4.2.6.8 and 6.1.1.4'

loop_
_geom_angle_atom_site_label_1
_geom_angle_atom_site_label_2
_geom_angle_atom_site_label_3
_geom_angle
_geom_angle_site_symmetry_1
_geom_angle_site_symmetry_3
O1 C1 C2 111.1(5) . .
O1 C1 C3 109.1(5) . .
C2 C1 C3 109.5(6) . .
O1 C1 C4 105.4(5) . .
C2 C1 C4 111.0(6) . .
C3 C1 C4 110.8(6) . .
C1 C2 H2A 109.5 . .
C1 C2 H2B 109.5 . .
H2A C2 H2B 109.5 . .
C1 C2 H2C 109.5 . .
H2A C2 H2C 109.5 . .
H2B C2 H2C 109.5 . .
C1 C3 H3A 109.5 . .
C1 C3 H3B 109.5 . .
H3A C3 H3B 109.5 . .
C1 C3 H3C 109.5 . .
H3A C3 H3C 109.5 . .
H3B C3 H3C 109.5 . .
C1 C4 H4A 109.5 . .
C1 C4 H4B 109.5 . .
H4A C4 H4B 109.5 . .
C1 C4 H4C 109.5 . .
H4A C4 H4C 109.5 . .
H4B C4 H4C 109.5 . .
O2 C5 C8 107.2(5) . .
O2 C5 C6 107.9(7) . .
C8 C5 C6 107.2(8) . .
O2 C5 C7 114.0(5) . .
C8 C5 C7 111.9(6) . .
C6 C5 C7 108.4(7) . .
C5 C6 H6A 109.5 . .
C5 C6 H6B 109.5 . .
H6A C6 H6B 109.5 . .
C5 C6 H6C 109.5 . .
H6A C6 H6C 109.5 . .
H6B C6 H6C 109.5 . .
C5 C7 H7A 109.5 . .
C5 C7 H7B 109.5 . .
H7A C7 H7B 109.5 . .
C5 C7 H7C 109.5 . .
H7A C7 H7C 109.5 . .
H7B C7 H7C 109.5 . .
C5 C8 H8A 109.5 . .
C5 C8 H8B 109.5 . .
H8A C8 H8B 109.5 . .
C5 C8 H8C 109.5 . .
H8A C8 H8C 109.5 . .
H8B C8 H8C 109.5 . .
C11 C9 C12 109.8(13) . .
C11 C9 O3 112.9(6) . .
C12 C9 O3 101.3(7) . .
C11 C9 C10 104.5(10) . .
C12 C9 C10 112.7(11) . .
O3 C9 C10 115.8(5) . .
C9 C10 H10A 109.5 . .
C9 C10 H10B 109.5 . .
H10A C10 H10B 109.5 . .
C9 C10 H10C 109.5 . .
H10A C10 H10C 109.5 . .
H10B C10 H10C 109.5 . .
C9 C11 H11A 109.5 . .
C9 C11 H11B 109.5 . .
H11A C11 H11B 109.5 . .
C9 C11 H11C 109.5 . .
H11A C11 H11C 109.5 . .
H11B C11 H11C 109.5 . .
C9 C12 H12A 109.5 . .
C9 C12 H12B 109.5 . .
H12A C12 H12B 109.5 . .
C9 C12 H12C 109.5 . .
H12A C12 H12C 109.5 . .
H12B C12 H12C 109.5 . .
O4 C13 C14 107.0(5) . .
O4 C13 C16 108.8(5) . .
C14 C13 C16 111.8(8) . .
O4 C13 C15 112.5(5) . .
C14 C13 C15 108.3(7) . .
C16 C13 C15 108.5(7) . .
C13 C14 H14A 109.5 . .
C13 C14 H14B 109.5 . .
H14A C14 H14B 109.5 . .
C13 C14 H14C 109.5 . .
H14A C14 H14C 109.5 . .
H14B C14 H14C 109.5 . .
C13 C15 H15A 109.5 . .
C13 C15 H15B 109.5 . .
H15A C15 H15B 109.5 . .
C13 C15 H15C 109.5 . .
H15A C15 H15C 109.5 . .
H15B C15 H15C 109.5 . .
C13 C16 H16A 109.5 . .
C13 C16 H16B 109.5 . .
H16A C16 H16B 109.5 . .
C13 C16 H16C 109.5 . .
H16A C16 H16C 109.5 . .
H16B C16 H16C 109.5 . .
O5 C17 C20 108.6(5) . .
O5 C17 C18 111.5(5) . .
C20 C17 C18 111.4(5) . .
O5 C17 C19 105.5(5) . .
C20 C17 C19 109.9(5) . .
C18 C17 C19 109.8(5) . .
C17 C18 H18A 109.5 . .
C17 C18 H18B 109.5 . .
H18A C18 H18B 109.5 . .
C17 C18 H18C 109.5 . .
H18A C18 H18C 109.5 . .
H18B C18 H18C 109.5 . .
C17 C19 H19A 109.5 . .
C17 C19 H19B 109.5 . .
H19A C19 H19B 109.5 . .
C17 C19 H19C 109.5 . .
H19A C19 H19C 109.5 . .
H19B C19 H19C 109.5 . .
C17 C20 H20A 109.5 . .
C17 C20 H20B 109.5 . .
H20A C20 H20B 109.5 . .
C17 C20 H20C 109.5 . .
H20A C20 H20C 109.5 . .
H20B C20 H20C 109.5 . .
C22 C21 O6 112.2(5) . .
C22 C21 C24 110.0(9) . .
O6 C21 C24 107.2(6) . .
C22 C21 C23 114.9(10) . .
O6 C21 C23 107.8(5) . .
C24 C21 C23 104.3(10) . .
C21 C22 H22A 109.5 . .
C21 C22 H22B 109.5 . .
H22A C22 H22B 109.5 . .
C21 C22 H22C 109.5 . .
H22A C22 H22C 109.5 . .
H22B C22 H22C 109.5 . .
C21 C23 H23A 109.5 . .
C21 C23 H23B 109.5 . .
H23A C23 H23B 109.5 . .
C21 C23 H23C 109.5 . .
H23A C23 H23C 109.5 . .
H23B C23 H23C 109.5 . .
C21 C24 H24A 109.5 . .
C21 C24 H24B 109.5 . .
H24A C24 H24B 109.5 . .
C21 C24 H24C 109.5 . .
H24A C24 H24C 109.5 . .
H24B C24 H24C 109.5 . .
N1 C25 N2 111.6(4) . .
N1 C25 H25 124.2 . .
N2 C25 H25 124.2 . .
C27 C26 N1 109.6(5) . .
C27 C26 H26 125.2 . .
N1 C26 H26 125.2 . .
C26 C27 N2 106.9(5) . .
C26 C27 H27 126.6 . .
N2 C27 H27 126.6 . .
N2 C28 C29 112.7(4) . .
N2 C28 H28A 109.1 . .
C29 C28 H28A 109.1 . .
N2 C28 H28B 109.1 . .
C29 C28 H28B 109.1 . .
H28A C28 H28B 107.8 . .
C28 C29 C34 113.2(5) . 4_675
C28 C29 H29A 108.9 . .
C34 C29 H29A 108.9 4_675 .
C28 C29 H29B 108.9 . .
C34 C29 H29B 108.9 4_675 .
H29A C29 H29B 107.8 . .
N3 C30 N4 112.1(4) . .
N3 C30 H30 123.9 . .
N4 C30 H30 123.9 . .
C32 C31 N3 110.0(5) . .
C32 C31 H31 125 . .
N3 C31 H31 125 . .
C31 C32 N4 106.7(5) . .
C31 C32 H32 126.7 . .
N4 C32 H32 126.7 . .
N4 C33 C34 112.8(4) . .
N4 C33 H33A 109 . .
C34 C33 H33A 109 . .
N4 C33 H33B 109 . .
C34 C33 H33B 109 . .
H33A C33 H33B 107.8 . .
C33 C34 C29 111.2(4) . 4_576
C33 C34 H34A 109.4 . .
C29 C34 H34A 109.4 4_576 .
C33 C34 H34B 109.4 . .
C29 C34 H34B 109.4 4_576 .
H34A C34 H34B 108 . .
Cl2 C35 Cl3 114.8(6) . .
Cl2 C35 Cl1 108.8(5) . .
Cl3 C35 Cl1 108.5(5) . .
Cl2 C35 H35 108.2 . .
Cl3 C35 H35 108.2 . .
Cl1 C35 H35 108.2 . .
C25 N1 C26 105.3(5) . .
C25 N1 Cd1 119.1(3) . .
C26 N1 Cd1 130.8(4) . .
C25 N2 C27 106.6(4) . .
C25 N2 C28 126.8(5) . .
C27 N2 C28 126.6(5) . .
C30 N3 C31 104.9(4) . .
C30 N3 Cd1 125.0(3) . .
C31 N3 Cd1 129.9(4) . .
C30 N4 C32 106.2(4) . .
C30 N4 C33 127.3(4) . .
C32 N4 C33 126.4(5) . .
C1 O1 Si1 140.3(3) . .
C5 O2 Si1 138.8(4) . .
C9 O3 Si1 136.5(5) . .
C13 O4 Si2 131.3(3) . .
C17 O5 Si2 136.1(3) . .
C21 O6 Si2 134.0(3) . .
O1 Si1 O3 108.4(2) . .
O1 Si1 O2 108.5(2) . .
O3 Si1 O2 101.4(3) . .
O1 Si1 S1 113.29(15) . .
O3 Si1 S1 116.9(2) . .
O2 Si1 S1 107.38(16) . .
O5 Si2 O4 111.38(18) . .
O5 Si2 O6 106.14(18) . .
O4 Si2 O6 104.50(19) . .
O5 Si2 S2 110.32(14) . .
O4 Si2 S2 109.22(13) . .
O6 Si2 S2 115.16(14) . .
Si1 S1 Cd1 109.42(7) . .
Si2 S2 Cd1 107.92(7) . .
N3 Cd1 N1 89.95(16) . .
N3 Cd1 S2 106.64(11) . .
N1 Cd1 S2 121.53(11) . .
N3 Cd1 S1 118.13(11) . .
N1 Cd1 S1 101.41(11) . .
S2 Cd1 S1 116.87(5) . .

loop_
_geom_bond_atom_site_label_1
_geom_bond_atom_site_label_2
_geom_bond_distance
_geom_bond_site_symmetry_2
C1 O1 1.429(7) .
C1 C2 1.502(9) .
C1 C3 1.507(9) .
C1 C4 1.523(8) .
C2 H2A 0.96 .
C2 H2B 0.96 .
C2 H2C 0.96 .
C3 H3A 0.96 .
C3 H3B 0.96 .
C3 H3C 0.96 .
C4 H4A 0.96 .
C4 H4B 0.96 .
C4 H4C 0.96 .
C5 O2 1.388(7) .
C5 C8 1.476(9) .
C5 C6 1.494(10) .
C5 C7 1.507(8) .
C6 H6A 0.96 .
C6 H6B 0.96 .
C6 H6C 0.96 .
C7 H7A 0.96 .
C7 H7B 0.96 .
C7 H7C 0.96 .
C8 H8A 0.96 .
C8 H8B 0.96 .
C8 H8C 0.96 .
C9 C11 1.391(11) .
C9 C12 1.400(13) .
C9 O3 1.428(7) .
C9 C10 1.497(12) .
C10 H10A 0.96 .
C10 H10B 0.96 .
C10 H10C 0.96 .
C11 H11A 0.96 .
C11 H11B 0.96 .
C11 H11C 0.96 .
C12 H12A 0.96 .
C12 H12B 0.96 .
C12 H12C 0.96 .
C13 O4 1.441(6) .
C13 C14 1.472(10) .
C13 C16 1.473(11) .
C13 C15 1.514(9) .
C14 H14A 0.96 .
C14 H14B 0.96 .
C14 H14C 0.96 .
C15 H15A 0.96 .
C15 H15B 0.96 .
C15 H15C 0.96 .
C16 H16A 0.96 .
C16 H16B 0.96 .
C16 H16C 0.96 .
C17 O5 1.435(7) .
C17 C20 1.523(8) .
C17 C18 1.519(8) .
C17 C19 1.527(8) .
C18 H18A 0.96 .
C18 H18B 0.96 .
C18 H18C 0.96 .
C19 H19A 0.96 .
C19 H19B 0.96 .
C19 H19C 0.96 .
C20 H20A 0.96 .
C20 H20B 0.96 .
C20 H20C 0.96 .
C21 C22 1.423(11) .
C21 O6 1.429(6) .
C21 C24 1.483(12) .
C21 C23 1.475(11) .
C22 H22A 0.96 .
C22 H22B 0.96 .
C22 H22C 0.96 .
C23 H23A 0.96 .
C23 H23B 0.96 .
C23 H23C 0.96 .
C24 H24A 0.96 .
C24 H24B 0.96 .
C24 H24C 0.96 .
C25 N1 1.310(6) .
C25 N2 1.336(6) .
C25 H25 0.93 .
C26 C27 1.339(9) .
C26 N1 1.362(7) .
C26 H26 0.93 .
C27 N2 1.354(7) .
C27 H27 0.93 .
C28 N2 1.462(7) .
C28 C29 1.513(8) .
C28 H28A 0.97 .
C28 H28B 0.97 .
C29 C34 1.516(7) 4_675
C29 H29A 0.97 .
C29 H29B 0.97 .
C30 N3 1.318(6) .
C30 N4 1.332(6) .
C30 H30 0.93 .
C31 C32 1.342(8) .
C31 N3 1.358(7) .
C31 H31 0.93 .
C32 N4 1.364(7) .
C32 H32 0.93 .
C33 N4 1.456(6) .
C33 C34 1.514(7) .
C33 H33A 0.97 .
C33 H33B 0.97 .
C34 C29 1.516(7) 4_576
C34 H34A 0.97 .
C34 H34B 0.97 .
C35 Cl2 1.709(9) .
C35 Cl3 1.715(8) .
C35 Cl1 1.744(10) .
C35 H35 0.98 .
N1 Cd1 2.259(4) .
N3 Cd1 2.257(4) .
O1 Si1 1.614(4) .
O2 Si1 1.627(4) .
O3 Si1 1.622(5) .
O4 Si2 1.629(3) .
O5 Si2 1.625(3) .
O6 Si2 1.628(3) .
Si1 S1 2.0659(17) .
Si2 S2 2.0907(17) .
S1 Cd1 2.4728(13) .
S2 Cd1 2.4510(13) .

loop_
_geom_torsion_atom_site_label_1
_geom_torsion_atom_site_label_2
_geom_torsion_atom_site_label_3
_geom_torsion_atom_site_label_4
_geom_torsion
_geom_torsion_site_symmetry_4
N1 C26 C27 N2 0.9(7) .
N2 C28 C29 C34 63.4(6) 4_675
N3 C31 C32 N4 1.0(9) .
N4 C33 C34 C29 -179.6(5) 4_576
N2 C25 N1 C26 1.2(6) .
N2 C25 N1 Cd1 -156.9(3) .
C27 C26 N1 C25 -1.3(6) .
C27 C26 N1 Cd1 153.3(4) .
N1 C25 N2 C27 -0.7(6) .
N1 C25 N2 C28 179.3(4) .
C26 C27 N2 C25 -0.1(6) .
C26 C27 N2 C28 179.8(5) .
C29 C28 N2 C25 67.6(6) .
C29 C28 N2 C27 -112.4(6) .
N4 C30 N3 C31 -0.5(7) .
N4 C30 N3 Cd1 -176.2(3) .
C32 C31 N3 C30 -0.3(8) .
C32 C31 N3 Cd1 175.0(5) .
N3 C30 N4 C32 1.1(7) .
N3 C30 N4 C33 179.7(5) .
C31 C32 N4 C30 -1.2(8) .
C31 C32 N4 C33 -179.8(6) .
C34 C33 N4 C30 120.4(6) .
C34 C33 N4 C32 -61.4(8) .
C2 C1 O1 Si1 40.9(9) .
C3 C1 O1 Si1 -79.9(8) .
C4 C1 O1 Si1 161.1(5) .
C8 C5 O2 Si1 -119.8(7) .
C6 C5 O2 Si1 125.1(8) .
C7 C5 O2 Si1 4.6(10) .
C11 C9 O3 Si1 -81.1(11) .
C12 C9 O3 Si1 161.6(12) .
C10 C9 O3 Si1 39.3(12) .
C14 C13 O4 Si2 149.5(7) .
C16 C13 O4 Si2 -89.6(8) .
C15 C13 O4 Si2 30.7(8) .
C20 C17 O5 Si2 -86.9(6) .
C18 C17 O5 Si2 36.2(7) .
C19 C17 O5 Si2 155.3(4) .
C22 C21 O6 Si2 49.8(10) .
C24 C21 O6 Si2 170.7(7) .
C23 C21 O6 Si2 -77.6(10) .
C1 O1 Si1 O3 154.2(6) .
C1 O1 Si1 O2 -96.4(6) .
C1 O1 Si1 S1 22.7(7) .
C9 O3 Si1 O1 -43.3(7) .
C9 O3 Si1 O2 -157.4(6) .
C9 O3 Si1 S1 86.2(6) .
C5 O2 Si1 O1 -45.7(7) .
C5 O2 Si1 O3 68.4(7) .
C5 O2 Si1 S1 -168.5(6) .
C17 O5 Si2 O4 -86.1(5) .
C17 O5 Si2 O6 160.7(5) .
C17 O5 Si2 S2 35.4(5) .
C13 O4 Si2 O5 -60.7(5) .
C13 O4 Si2 O6 53.5(5) .
C13 O4 Si2 S2 177.2(4) .
C21 O6 Si2 O5 -55.0(5) .
C21 O6 Si2 O4 -172.8(4) .
C21 O6 Si2 S2 67.4(5) .
